data_4345184
loop_
_publ_author_name
'Tatebe, Caleb J.'
'Zeller, Matthias'
'Bart, Suzanne C.'

_publ_section_title
;
 [2\p+2\p] Cycloaddition of Isocyanates to Uranium(IV) Imido Complexes for
 the Synthesis of U(IV) \k(2)-Ureato Compounds.
;
_journal_issue 4
_journal_name_full 'Inorganic chemistry'
_journal_page_first 1956
_journal_page_last 1965
_journal_paper_doi 10.1021/acs.inorgchem.6b02547
_journal_volume 56
_journal_year 2017
_chemical_formula_sum 'C55 H65 B2 N14 Se U'
_chemical_formula_weight 1260.82
_space_group_crystal_system monoclinic
_space_group_IT_number 14
_space_group_name_Hall '-P 2yn'
_space_group_name_H-M_alt 'P 1 21/n 1'
_symmetry_space_group_name_Hall '-P 2yn'
_symmetry_space_group_name_H-M 'P 1 21/n 1'
_atom_sites_solution_hydrogens geom
_atom_sites_solution_primary direct
_atom_sites_solution_secondary difmap
_audit_creation_method SHELXL-2014/7
_cell_angle_alpha 90
_cell_angle_beta 95.8560(12)
_cell_angle_gamma 90
_cell_formula_units_Z 4
_cell_length_a 12.8344(2)
_cell_length_b 19.4119(3)
_cell_length_c 21.6097(3)
_cell_measurement_reflns_used 103780
_cell_measurement_temperature 100(2)
_cell_measurement_theta_max 72.286
_cell_measurement_theta_min 3.842
_cell_volume 5355.75(14)
_computing_cell_refinement 'HKL3000 (Otwinowski & Minor, 1997)'
_computing_data_collection 'CrystalClear-SM Expert 2.1 b32 (Rigaku, 2014)'
_computing_data_reduction 'HKL3000 (Otwinowski & Minor, 1997)'
_computing_structure_refinement
;  
SHELXL-2014/7 (Sheldrick, 2014), 
SHELXLE Rev714 (H\"ubschle et al., 2011)
;
_computing_structure_solution 'SHELXS-97 (Sheldrick, 2008)'
_diffrn_ambient_temperature 100(2)
_diffrn_measured_fraction_theta_full 0.990
_diffrn_measured_fraction_theta_max 0.976
_diffrn_measurement_device_type 'Rigaku Rapid II curved image plate diffractometer'
_diffrn_measurement_method 'omega scans'
_diffrn_radiation_monochromator 'laterally graded multilayer (Goebel) mirror'
_diffrn_radiation_type CuK\a
_diffrn_radiation_wavelength 1.54178
_diffrn_reflns_av_R_equivalents 0.0630
_diffrn_reflns_av_unetI/netI 0.0326
_diffrn_reflns_Laue_measured_fraction_full 0.990
_diffrn_reflns_Laue_measured_fraction_max 0.976
_diffrn_reflns_limit_h_max 15
_diffrn_reflns_limit_h_min -15
_diffrn_reflns_limit_k_max 23
_diffrn_reflns_limit_k_min -23
_diffrn_reflns_limit_l_max 26
_diffrn_reflns_limit_l_min -26
_diffrn_reflns_number 103780
_diffrn_reflns_point_group_measured_fraction_full 0.990
_diffrn_reflns_point_group_measured_fraction_max 0.976
_diffrn_reflns_theta_full 67.679
_diffrn_reflns_theta_max 72.286
_diffrn_reflns_theta_min 3.842
_diffrn_source 'microfocus X-ray tube'
_exptl_absorpt_coefficient_mu 9.709
_exptl_absorpt_correction_T_max 0.444
_exptl_absorpt_correction_T_min 0.234
_exptl_absorpt_correction_type multi-scan
_exptl_absorpt_process_details 'SCALEPACK (Otwinowski & Minor, 1997)'
_exptl_crystal_colour orange
_exptl_crystal_density_diffrn 1.564
_exptl_crystal_description plate
_exptl_crystal_F_000 2516
_exptl_crystal_size_max 0.150
_exptl_crystal_size_mid 0.150
_exptl_crystal_size_min 0.100
_refine_diff_density_max 1.549
_refine_diff_density_min -1.782
_refine_diff_density_rms 0.219
_refine_ls_extinction_coef 0.00038(3)
_refine_ls_extinction_expression Fc^*^=kFc[1+0.001xFc^2^\l^3^/sin(2\q)]^-1/4^
_refine_ls_extinction_method 'SHELXL-2014/7 (Sheldrick, 2014)'
_refine_ls_goodness_of_fit_ref 1.246
_refine_ls_hydrogen_treatment constr
_refine_ls_matrix_type full
_refine_ls_number_parameters 670
_refine_ls_number_reflns 10315
_refine_ls_number_restraints 18
_refine_ls_restrained_S_all 1.246
_refine_ls_R_factor_all 0.0485
_refine_ls_R_factor_gt 0.0478
_refine_ls_shift/su_max 0.002
_refine_ls_shift/su_mean 0.000
_refine_ls_structure_factor_coef Fsqd
_refine_ls_weighting_details 'w=1/[\s^2^(Fo^2^)+(0.0559P)^2^+53.5327P] where P=(Fo^2^+2Fc^2^)/3'
_refine_ls_weighting_scheme calc
_refine_ls_wR_factor_gt 0.1430
_refine_ls_wR_factor_ref 0.1449
_reflns_Friedel_coverage 0.000
_reflns_number_gt 10223
_reflns_number_total 10315
_reflns_threshold_expression 'I > 2\s(I)'
_cod_data_source_file ic6b02547_si_002.cif
_cod_data_source_block ct992d-2
_cod_depositor_comments 'Adding full bibliography for 4345183--4345186.cif.'
_cod_database_code 4345184
_shelx_shelxl_version_number 2014/7
_shelx_space_group_comment
;
The symmetry employed for this shelxl refinement is uniquely defined
by the following loop, which should always be used as a source of
symmetry information in preference to the above space-group names.
They are only intended as comments.
;
_shelx_estimated_absorpt_t_min 0.324
_shelx_estimated_absorpt_t_max 0.444

loop_
_space_group_symop_operation_xyz
'x, y, z'
'-x+1/2, y+1/2, -z+1/2'
'-x, -y, -z'
'x-1/2, -y-1/2, z-1/2'

loop_
_atom_site_label
_atom_site_type_symbol
_atom_site_fract_x
_atom_site_fract_y
_atom_site_fract_z
_atom_site_U_iso_or_equiv
_atom_site_adp_type
_atom_site_occupancy
_atom_site_site_symmetry_order
_atom_site_calc_flag
_atom_site_refinement_flags_posn
_atom_site_refinement_flags_adp
U1 U 0.00675(2) 0.96163(2) 0.24823(2) 0.01418(11) Uani 1 1 d . .
Se1 Se -0.23001(7) 1.08344(4) 0.36006(4) 0.0275(2) Uani 1 1 d . U
N1 N 0.2395(5) 0.8715(3) 0.2975(3) 0.0187(12) Uani 1 1 d . .
N2 N 0.1548(5) 0.8644(3) 0.2528(2) 0.0184(12) Uani 1 1 d . .
N3 N 0.2610(4) 1.0015(3) 0.3023(2) 0.0151(11) Uani 1 1 d . .
N4 N 0.1770(5) 1.0218(3) 0.2610(3) 0.0174(11) Uani 1 1 d . .
N5 N 0.1640(4) 0.9376(3) 0.3820(3) 0.0173(11) Uani 1 1 d . .
N6 N 0.0599(4) 0.9260(3) 0.3621(3) 0.0175(11) Uani 1 1 d . .
N7 N -0.1358(5) 0.8564(3) 0.1473(2) 0.0194(12) Uani 1 1 d . .
N8 N -0.0844(4) 0.8568(3) 0.2074(2) 0.0169(11) Uani 1 1 d . .
N9 N -0.0076(5) 0.9243(3) 0.0902(3) 0.0174(12) Uani 1 1 d . .
N10 N 0.0690(5) 0.9405(3) 0.1375(3) 0.0208(12) Uani 1 1 d . .
N11 N -0.1677(5) 0.9845(3) 0.1193(3) 0.0190(12) Uani 1 1 d . .
N12 N -0.1115(5) 1.0285(3) 0.1597(2) 0.0185(12) Uani 1 1 d . .
N13 N -0.1559(4) 0.9807(3) 0.2809(3) 0.0170(11) Uani 1 1 d . U
N14 N -0.0345(4) 1.0601(3) 0.3077(2) 0.0164(11) Uani 1 1 d . U
C1 C 0.4084(6) 0.8131(4) 0.3347(3) 0.0245(15) Uani 1 1 d . .
H1A H 0.4479 0.7734 0.3216 0.037 Uiso 1 1 calc R U
H1B H 0.3912 0.8058 0.3774 0.037 Uiso 1 1 calc R U
H1C H 0.4508 0.8549 0.3330 0.037 Uiso 1 1 calc R U
C2 C 0.3095(5) 0.8208(3) 0.2922(3) 0.0150(12) Uani 1 1 d . .
C3 C 0.2716(5) 0.7795(3) 0.2428(3) 0.0163(13) Uani 1 1 d . .
H3 H 0.3043 0.7399 0.2277 0.020 Uiso 1 1 calc R U
C4 C 0.1760(5) 0.8079(3) 0.2198(3) 0.0155(13) Uani 1 1 d . .
C5 C 0.1084(6) 0.7791(4) 0.1657(3) 0.0248(16) Uani 1 1 d . .
H5A H 0.0670 0.8163 0.1446 0.037 Uiso 1 1 calc R U
H5B H 0.0613 0.7444 0.1804 0.037 Uiso 1 1 calc R U
H5C H 0.1525 0.7578 0.1366 0.037 Uiso 1 1 calc R U
C6 C 0.4420(6) 1.0404(4) 0.3417(4) 0.0261(16) Uani 1 1 d . .
H6A H 0.4746 0.9964 0.3326 0.039 Uiso 1 1 calc R U
H6B H 0.4292 1.0417 0.3856 0.039 Uiso 1 1 calc R U
H6C H 0.4888 1.0783 0.3330 0.039 Uiso 1 1 calc R U
C7 C 0.3406(6) 1.0478(4) 0.3019(3) 0.0201(14) Uani 1 1 d . .
C8 C 0.3084(6) 1.0979(4) 0.2597(3) 0.0211(14) Uani 1 1 d . .
H8 H 0.3475 1.1371 0.2494 0.025 Uiso 1 1 calc R U
C9 C 0.2071(5) 1.0806(4) 0.2347(3) 0.0204(14) Uani 1 1 d . .
C10 C 0.1378(6) 1.1155(4) 0.1848(4) 0.0278(17) Uani 1 1 d . .
H10A H 0.1743 1.1192 0.1473 0.042 Uiso 1 1 calc R U
H10B H 0.1200 1.1616 0.1988 0.042 Uiso 1 1 calc R U
H10C H 0.0736 1.0885 0.1756 0.042 Uiso 1 1 calc R U
C11 C 0.2783(7) 0.9617(4) 0.4806(4) 0.0307(19) Uani 1 1 d . .
H11A H 0.3385 0.9676 0.4590 0.037 Uiso 1 1 calc R U
H11B H 0.2837 0.9665 0.5246 0.037 Uiso 1 1 calc R U
C12 C 0.1761(6) 0.9451(4) 0.4458(3) 0.0196(14) Uani 1 1 d . .
C13 C 0.0781(6) 0.9373(4) 0.4664(3) 0.0221(15) Uani 1 1 d . .
H13 H 0.0611 0.9399 0.5081 0.027 Uiso 1 1 calc R U
C14 C 0.0098(6) 0.9250(4) 0.4136(3) 0.0206(14) Uani 1 1 d . .
C15 C -0.1043(5) 0.9104(4) 0.4137(3) 0.0208(14) Uani 1 1 d . .
H15A H -0.1264 0.8776 0.3804 0.031 Uiso 1 1 calc R U
H15B H -0.1440 0.9533 0.4068 0.031 Uiso 1 1 calc R U
H15C H -0.1174 0.8906 0.4539 0.031 Uiso 1 1 calc R U
C16 C -0.2464(7) 0.7757(4) 0.0777(4) 0.0338(19) Uani 1 1 d . .
H16A H -0.2005 0.7748 0.0441 0.051 Uiso 1 1 calc R U
H16B H -0.3022 0.8097 0.0679 0.051 Uiso 1 1 calc R U
H16C H -0.2774 0.7300 0.0818 0.051 Uiso 1 1 calc R U
C17 C -0.1845(6) 0.7947(4) 0.1368(3) 0.0229(15) Uani 1 1 d . .
C18 C -0.1647(6) 0.7545(4) 0.1900(3) 0.0224(15) Uani 1 1 d . .
H18 H -0.1887 0.7090 0.1962 0.027 Uiso 1 1 calc R U
C19 C -0.1025(6) 0.7949(4) 0.2321(3) 0.0236(15) Uani 1 1 d . .
C20 C -0.0556(7) 0.7744(4) 0.2960(3) 0.0303(18) Uani 1 1 d . .
H20A H -0.0039 0.7378 0.2926 0.045 Uiso 1 1 calc R U
H20B H -0.1111 0.7576 0.3202 0.045 Uiso 1 1 calc R U
H20C H -0.0214 0.8144 0.3170 0.045 Uiso 1 1 calc R U
C21 C -0.0253(6) 0.8997(4) -0.0247(3) 0.0210(14) Uani 1 1 d . .
H21A H 0.0225 0.8933 -0.0568 0.031 Uiso 1 1 calc R U
H21B H -0.0721 0.9386 -0.0360 0.031 Uiso 1 1 calc R U
H21C H -0.0670 0.8578 -0.0213 0.031 Uiso 1 1 calc R U
C22 C 0.0363(6) 0.9140(3) 0.0360(3) 0.0203(14) Uani 1 1 d . .
C23 C 0.1429(6) 0.9220(4) 0.0491(3) 0.0200(14) Uani 1 1 d . .
H23 H 0.1941 0.9171 0.0206 0.024 Uiso 1 1 calc R U
C24 C 0.1612(5) 0.9383(3) 0.1111(3) 0.0145(12) Uani 1 1 d . .
C25 C 0.2656(6) 0.9496(4) 0.1458(3) 0.0246(15) Uani 1 1 d . .
H25A H 0.3200 0.9306 0.1220 0.037 Uiso 1 1 calc R U
H25B H 0.2684 0.9265 0.1863 0.037 Uiso 1 1 calc R U
H25C H 0.2774 0.9991 0.1521 0.037 Uiso 1 1 calc R U
C26 C -0.3287(6) 0.9827(5) 0.0425(4) 0.0307(17) Uani 1 1 d . .
H26A H -0.3804 1.0163 0.0247 0.046 Uiso 1 1 calc R U
H26B H -0.3643 0.9463 0.0637 0.046 Uiso 1 1 calc R U
H26C H -0.2924 0.9624 0.0091 0.046 Uiso 1 1 calc R U
C27 C -0.2508(5) 1.0180(4) 0.0881(3) 0.0211(14) Uani 1 1 d . .
C28 C -0.2479(6) 1.0843(4) 0.1094(3) 0.0208(14) Uani 1 1 d . .
H28 H -0.2961 1.1198 0.0964 0.025 Uiso 1 1 calc R U
C29 C -0.1619(5) 1.0905(3) 0.1535(3) 0.0172(13) Uani 1 1 d . .
C30 C -0.1281(6) 1.1530(4) 0.1893(3) 0.0273(16) Uani 1 1 d . .
H30A H -0.0679 1.1419 0.2192 0.041 Uiso 1 1 calc R U
H30B H -0.1859 1.1698 0.2116 0.041 Uiso 1 1 calc R U
H30C H -0.1083 1.1888 0.1607 0.041 Uiso 1 1 calc R U
C31 C -0.1362(6) 1.0420(3) 0.3129(3) 0.0163(13) Uani 1 1 d . U
C32 C -0.2605(6) 0.9592(4) 0.2630(3) 0.0215(15) Uani 1 1 d . .
C33 C -0.2880(6) 0.8906(4) 0.2702(3) 0.0271(16) Uani 1 1 d . .
H33 H -0.2385 0.8598 0.2909 0.032 Uiso 1 1 calc R U
C34 C -0.3876(6) 0.8657(4) 0.2475(4) 0.0294(17) Uani 1 1 d . .
H34 H -0.4047 0.8186 0.2529 0.035 Uiso 1 1 calc R U
C35 C -0.4597(6) 0.9094(5) 0.2177(4) 0.0339(19) Uani 1 1 d . .
H35 H -0.5267 0.8927 0.2019 0.041 Uiso 1 1 calc R U
C37 C -0.3360(6) 1.0028(4) 0.2333(3) 0.0283(16) Uani 1 1 d . .
H37 H -0.3199 1.0502 0.2282 0.034 Uiso 1 1 calc R U
C36 C -0.4345(6) 0.9783(5) 0.2108(3) 0.0291(17) Uani 1 1 d . .
H36 H -0.4848 1.0089 0.1906 0.035 Uiso 1 1 calc R U
C38 C 0.0142(5) 1.1174(3) 0.3421(3) 0.0178(13) Uani 1 1 d . .
C39 C 0.1103(6) 1.1068(4) 0.3761(3) 0.0208(14) Uani 1 1 d . .
H39 H 0.1400 1.0619 0.3781 0.025 Uiso 1 1 calc R U
C40 C 0.1642(6) 1.1609(4) 0.4074(3) 0.0245(15) Uani 1 1 d . .
H40 H 0.2295 1.1526 0.4311 0.029 Uiso 1 1 calc R U
C44 C -0.3769(6) 0.7390(4) -0.0681(3) 0.0290(17) Uani 1 1 d . .
H44 H -0.3469 0.6942 -0.0672 0.035 Uiso 1 1 calc R U
C43 C -0.0291(6) 1.1841(4) 0.3392(3) 0.0220(14) Uani 1 1 d . .
H43 H -0.0954 1.1923 0.3166 0.026 Uiso 1 1 calc R U
C42 C 0.0267(6) 1.2381(4) 0.3698(3) 0.0276(16) Uani 1 1 d . .
H42 H -0.0017 1.2834 0.3672 0.033 Uiso 1 1 calc R U
C41 C 0.1224(6) 1.2270(4) 0.4040(3) 0.0266(16) Uani 1 1 d . .
H41 H 0.1592 1.2642 0.4248 0.032 Uiso 1 1 calc R U
C45 C -0.4590(6) 0.7534(5) -0.0328(3) 0.0307(18) Uani 1 1 d . .
H45 H -0.4847 0.7184 -0.0076 0.037 Uiso 1 1 calc R U
C46 C -0.5028(7) 0.8175(5) -0.0342(4) 0.0344(19) Uani 1 1 d . .
H46 H -0.5593 0.8268 -0.0103 0.041 Uiso 1 1 calc R U
C47 C -0.4651(7) 0.8693(5) -0.0706(4) 0.0334(18) Uani 1 1 d . .
H47 H -0.4954 0.9140 -0.0713 0.040 Uiso 1 1 calc R U
C48 C -0.3840(7) 0.8553(4) -0.1053(4) 0.0339(18) Uani 1 1 d . .
H48 H -0.3584 0.8906 -0.1302 0.041 Uiso 1 1 calc R U
C49 C -0.3387(7) 0.7903(4) -0.1046(4) 0.0307(17) Uani 1 1 d . .
H49 H -0.2824 0.7810 -0.1287 0.037 Uiso 1 1 calc R U
C50 C 0.0183(7) 0.6576(5) 0.0121(4) 0.0340(19) Uani 1 1 d . .
H50 H -0.0308 0.6464 0.0406 0.041 Uiso 1 1 calc R U
C51 C 0.0549(7) 0.7239(4) 0.0085(3) 0.0344(19) Uani 1 1 d . .
H51 H 0.0299 0.7588 0.0340 0.041 Uiso 1 1 calc R U
C52 C 0.1286(7) 0.7400(4) -0.0324(4) 0.0353(19) Uani 1 1 d . .
H52 H 0.1547 0.7856 -0.0345 0.042 Uiso 1 1 calc R U
C53 C 0.1631(7) 0.6893(4) -0.0694(4) 0.0354(19) Uani 1 1 d . .
H53 H 0.2134 0.7002 -0.0973 0.042 Uiso 1 1 calc R U
C54 C 0.1265(6) 0.6234(4) -0.0672(4) 0.0284(16) Uani 1 1 d . .
H54 H 0.1507 0.5889 -0.0934 0.034 Uiso 1 1 calc R U
C55 C 0.0534(7) 0.6071(4) -0.0261(4) 0.0332(18) Uani 1 1 d . .
H55 H 0.0275 0.5614 -0.0242 0.040 Uiso 1 1 calc R U
B1 B 0.2553(6) 0.9337(4) 0.3409(3) 0.0175(15) Uani 1 1 d . .
H1 H 0.3224 0.9279 0.3682 0.021 Uiso 1 1 calc R U
B2 B -0.1246(7) 0.9140(4) 0.0993(4) 0.0208(16) Uani 1 1 d . .
H2 H -0.1631 0.9001 0.0587 0.025 Uiso 1 1 calc R U

loop_
_atom_site_aniso_label
_atom_site_aniso_U_11
_atom_site_aniso_U_22
_atom_site_aniso_U_33
_atom_site_aniso_U_23
_atom_site_aniso_U_13
_atom_site_aniso_U_12
U1 0.01402(16) 0.01795(16) 0.01007(14) -0.00049(7) -0.00119(9) 0.00030(7)
Se1 0.0321(5) 0.0297(4) 0.0219(4) -0.0011(3) 0.0081(3) 0.0056(3)
N1 0.021(3) 0.020(3) 0.015(3) -0.003(2) 0.000(2) -0.002(2)
N2 0.024(3) 0.022(3) 0.008(2) -0.002(2) -0.005(2) 0.000(2)
N3 0.015(3) 0.016(3) 0.013(2) 0.002(2) -0.001(2) -0.003(2)
N4 0.020(3) 0.015(3) 0.016(3) -0.001(2) 0.001(2) 0.000(2)
N5 0.013(3) 0.025(3) 0.015(3) -0.003(2) 0.005(2) -0.004(2)
N6 0.015(3) 0.018(3) 0.020(3) 0.001(2) 0.002(2) 0.000(2)
N7 0.023(3) 0.023(3) 0.011(3) 0.001(2) -0.001(2) 0.003(2)
N8 0.013(3) 0.024(3) 0.014(3) 0.004(2) 0.001(2) 0.000(2)
N9 0.020(3) 0.017(3) 0.013(3) -0.004(2) -0.004(2) 0.005(2)
N10 0.021(3) 0.022(3) 0.018(3) 0.003(2) -0.007(2) -0.004(2)
N11 0.018(3) 0.026(3) 0.012(3) 0.000(2) -0.001(2) -0.004(2)
N12 0.024(3) 0.024(3) 0.008(2) -0.005(2) 0.002(2) -0.001(2)
N13 0.008(3) 0.024(3) 0.019(3) 0.005(2) 0.004(2) 0.005(2)
N14 0.018(3) 0.023(3) 0.009(2) 0.001(2) 0.0044(19) 0.002(2)
C1 0.020(4) 0.025(4) 0.026(4) -0.005(3) -0.009(3) 0.000(3)
C2 0.018(3) 0.013(3) 0.015(3) 0.005(2) 0.005(2) 0.001(2)
C3 0.021(3) 0.016(3) 0.012(3) -0.001(2) 0.001(2) 0.001(3)
C4 0.018(3) 0.012(3) 0.016(3) 0.001(2) -0.003(2) -0.002(2)
C5 0.026(4) 0.028(4) 0.018(3) 0.000(3) -0.011(3) -0.003(3)
C6 0.026(4) 0.029(4) 0.023(4) 0.000(3) 0.000(3) -0.001(3)
C7 0.020(4) 0.028(4) 0.012(3) -0.009(3) 0.002(3) 0.000(3)
C8 0.027(4) 0.021(3) 0.015(3) 0.001(3) 0.002(3) -0.008(3)
C9 0.017(3) 0.026(4) 0.018(3) -0.004(3) -0.002(3) -0.001(3)
C10 0.034(4) 0.013(3) 0.034(4) 0.016(3) -0.006(3) -0.005(3)
C11 0.020(4) 0.052(5) 0.019(4) -0.009(3) -0.002(3) -0.008(3)
C12 0.021(4) 0.023(3) 0.013(3) -0.007(3) -0.007(3) 0.007(3)
C13 0.029(4) 0.033(4) 0.005(3) -0.003(3) 0.003(3) 0.006(3)
C14 0.025(4) 0.021(3) 0.014(3) 0.007(3) -0.001(3) -0.002(3)
C15 0.017(3) 0.027(4) 0.018(3) 0.005(3) -0.001(3) 0.004(3)
C16 0.037(5) 0.030(4) 0.032(4) 0.004(3) -0.011(4) -0.010(3)
C17 0.024(4) 0.023(4) 0.020(3) -0.010(3) -0.006(3) -0.007(3)
C18 0.027(4) 0.014(3) 0.026(4) -0.001(3) 0.000(3) -0.009(3)
C19 0.025(4) 0.034(4) 0.012(3) 0.001(3) -0.001(3) 0.004(3)
C20 0.043(5) 0.025(4) 0.021(4) 0.008(3) -0.007(3) -0.009(3)
C21 0.024(4) 0.027(4) 0.012(3) 0.004(3) 0.001(3) 0.005(3)
C22 0.034(4) 0.015(3) 0.012(3) -0.001(2) 0.003(3) 0.002(3)
C23 0.020(4) 0.020(3) 0.021(3) -0.003(3) 0.007(3) 0.005(3)
C24 0.016(3) 0.017(3) 0.011(3) 0.001(2) 0.007(2) 0.002(2)
C25 0.018(4) 0.034(4) 0.021(4) -0.005(3) -0.002(3) -0.004(3)
C26 0.023(4) 0.043(5) 0.024(4) -0.001(3) -0.008(3) -0.001(3)
C27 0.015(3) 0.032(4) 0.016(3) 0.002(3) -0.003(3) -0.004(3)
C28 0.020(4) 0.026(4) 0.016(3) 0.003(3) -0.002(3) 0.007(3)
C29 0.016(3) 0.022(3) 0.015(3) 0.007(3) 0.004(2) 0.007(3)
C30 0.033(4) 0.024(4) 0.025(4) -0.007(3) 0.005(3) 0.009(3)
C31 0.019(3) 0.023(3) 0.008(3) 0.001(2) 0.006(2) 0.009(2)
C32 0.021(4) 0.029(4) 0.015(3) -0.001(3) 0.004(3) -0.002(3)
C33 0.029(4) 0.032(4) 0.020(3) -0.002(3) 0.000(3) -0.004(3)
C34 0.014(4) 0.037(4) 0.037(4) -0.010(3) 0.003(3) -0.008(3)
C35 0.022(4) 0.051(5) 0.027(4) -0.003(4) -0.001(3) -0.005(4)
C37 0.030(4) 0.033(4) 0.021(4) 0.006(3) -0.002(3) -0.002(3)
C36 0.013(4) 0.052(5) 0.022(4) 0.008(3) 0.000(3) 0.007(3)
C38 0.023(4) 0.019(3) 0.012(3) 0.001(2) 0.005(2) 0.005(3)
C39 0.033(4) 0.020(3) 0.009(3) -0.004(2) 0.003(3) 0.006(3)
C40 0.022(4) 0.029(4) 0.023(3) -0.010(3) 0.003(3) -0.001(3)
C44 0.035(5) 0.027(4) 0.023(4) -0.009(3) -0.003(3) -0.006(3)
C43 0.024(4) 0.025(4) 0.017(3) -0.003(3) -0.001(3) 0.003(3)
C42 0.031(4) 0.026(4) 0.026(4) -0.001(3) 0.005(3) -0.001(3)
C41 0.034(4) 0.024(4) 0.021(3) -0.012(3) -0.002(3) -0.007(3)
C45 0.032(4) 0.044(5) 0.015(3) -0.001(3) 0.001(3) -0.014(4)
C46 0.030(4) 0.043(5) 0.029(4) 0.001(4) -0.001(3) 0.006(4)
C47 0.039(5) 0.034(4) 0.028(4) -0.004(3) 0.005(3) 0.002(4)
C48 0.038(5) 0.025(4) 0.040(5) 0.001(3) 0.010(4) -0.005(3)
C49 0.038(5) 0.028(4) 0.028(4) -0.006(3) 0.013(3) -0.009(3)
C50 0.038(5) 0.044(5) 0.020(4) 0.005(3) 0.004(3) 0.002(4)
C51 0.050(5) 0.033(4) 0.018(3) 0.002(3) -0.011(3) 0.011(4)
C52 0.041(5) 0.030(4) 0.032(4) 0.003(3) -0.010(4) -0.001(4)
C53 0.029(4) 0.035(4) 0.041(5) 0.012(4) -0.004(4) 0.009(3)
C54 0.019(4) 0.036(4) 0.031(4) 0.001(3) 0.003(3) 0.006(3)
C55 0.029(4) 0.033(4) 0.035(4) 0.000(3) -0.010(3) 0.004(3)
B1 0.016(4) 0.025(4) 0.011(3) 0.004(3) -0.001(3) 0.005(3)
B2 0.026(4) 0.020(4) 0.015(4) 0.000(3) -0.001(3) -0.002(3)

loop_
_atom_type_symbol
_atom_type_description
_atom_type_scat_dispersion_real
_atom_type_scat_dispersion_imag
_atom_type_scat_source
C C 0.0181 0.0091 'International Tables Vol C Tables 4.2.6.8 and 6.1.1.4'
H H 0.0000 0.0000 'International Tables Vol C Tables 4.2.6.8 and 6.1.1.4'
B B 0.0090 0.0039 'International Tables Vol C Tables 4.2.6.8 and 6.1.1.4'
N N 0.0311 0.0180 'International Tables Vol C Tables 4.2.6.8 and 6.1.1.4'
Se Se -0.7943 1.1372 'International Tables Vol C Tables 4.2.6.8 and 6.1.1.4'
U U -4.3638 13.4090 'International Tables Vol C Tables 4.2.6.8 and 6.1.1.4'

loop_
_geom_angle_atom_site_label_1
_geom_angle_atom_site_label_2
_geom_angle_atom_site_label_3
_geom_angle
N13 U1 N14 56.6(2)
N13 U1 N8 80.3(2)
N14 U1 N8 136.82(19)
N13 U1 N4 135.2(2)
N14 U1 N4 78.67(19)
N8 U1 N4 144.37(19)
N13 U1 N6 84.85(18)
N14 U1 N6 75.70(18)
N8 U1 N6 100.97(18)
N4 U1 N6 82.85(18)
N13 U1 N10 132.33(19)
N14 U1 N10 135.84(18)
N8 U1 N10 73.88(18)
N4 U1 N10 80.09(18)
N6 U1 N10 138.64(18)
N13 U1 N12 70.89(19)
N14 U1 N12 81.65(17)
N8 U1 N12 86.00(18)
N4 U1 N12 106.44(18)
N6 U1 N12 153.35(18)
N10 U1 N12 68.00(18)
N13 U1 N2 140.02(19)
N14 U1 N2 137.71(17)
N8 U1 N2 74.91(18)
N4 U1 N2 73.29(18)
N6 U1 N2 70.01(17)
N10 U1 N2 69.07(17)
N12 U1 N2 136.34(16)
N13 U1 C31 28.3(2)
N14 U1 C31 28.2(2)
N8 U1 C31 108.59(19)
N4 U1 C31 106.9(2)
N6 U1 C31 78.53(18)
N10 U1 C31 142.59(18)
N12 U1 C31 74.87(18)
N2 U1 C31 148.33(17)
C2 N1 N2 110.6(5)
C2 N1 B1 125.6(6)
N2 N1 B1 123.5(6)
C4 N2 N1 105.2(5)
C4 N2 U1 137.3(4)
N1 N2 U1 117.4(4)
C7 N3 N4 110.1(5)
C7 N3 B1 129.4(6)
N4 N3 B1 120.5(5)
C9 N4 N3 105.9(5)
C9 N4 U1 130.0(4)
N3 N4 U1 124.0(4)
N6 N5 C12 109.5(5)
N6 N5 B1 125.6(5)
C12 N5 B1 124.5(6)
C14 N6 N5 106.0(5)
C14 N6 U1 133.9(5)
N5 N6 U1 114.0(4)
C17 N7 N8 109.1(5)
C17 N7 B2 126.8(6)
N8 N7 B2 123.6(6)
C19 N8 N7 106.3(5)
C19 N8 U1 133.6(4)
N7 N8 U1 120.0(4)
C22 N9 N10 110.2(6)
C22 N9 B2 125.5(6)
N10 N9 B2 124.2(6)
C24 N10 N9 105.4(5)
C24 N10 U1 137.8(4)
N9 N10 U1 116.7(4)
C27 N11 N12 110.5(6)
C27 N11 B2 124.3(6)
N12 N11 B2 123.1(6)
C29 N12 N11 105.8(6)
C29 N12 U1 137.0(4)
N11 N12 U1 112.2(4)
C31 N13 C32 120.5(6)
C31 N13 U1 99.6(4)
C32 N13 U1 136.9(5)
C31 N14 C38 121.4(5)
C31 N14 U1 96.0(4)
C38 N14 U1 141.7(4)
C2 C1 H1A 109.5
C2 C1 H1B 109.5
H1A C1 H1B 109.5
C2 C1 H1C 109.5
H1A C1 H1C 109.5
H1B C1 H1C 109.5
N1 C2 C3 107.7(6)
N1 C2 C1 123.6(6)
C3 C2 C1 128.6(6)
C2 C3 C4 105.9(6)
C2 C3 H3 127.0
C4 C3 H3 127.0
N2 C4 C3 110.5(6)
N2 C4 C5 125.8(6)
C3 C4 C5 123.7(6)
C4 C5 H5A 109.5
C4 C5 H5B 109.5
H5A C5 H5B 109.5
C4 C5 H5C 109.5
H5A C5 H5C 109.5
H5B C5 H5C 109.5
C7 C6 H6A 109.5
C7 C6 H6B 109.5
H6A C6 H6B 109.5
C7 C6 H6C 109.5
H6A C6 H6C 109.5
H6B C6 H6C 109.5
N3 C7 C8 107.3(6)
N3 C7 C6 123.0(6)
C8 C7 C6 129.7(7)
C7 C8 C9 107.0(6)
C7 C8 H8 126.5
C9 C8 H8 126.5
N4 C9 C8 109.6(6)
N4 C9 C10 120.9(6)
C8 C9 C10 129.4(7)
C9 C10 H10A 109.5
C9 C10 H10B 109.5
H10A C10 H10B 109.5
C9 C10 H10C 109.5
H10A C10 H10C 109.5
H10B C10 H10C 109.5
C12 C11 H11A 120.0
C12 C11 H11B 120.0
H11A C11 H11B 120.0
N5 C12 C13 107.2(6)
N5 C12 C11 122.3(7)
C13 C12 C11 130.4(6)
C12 C13 C14 105.8(6)
C12 C13 H13 127.1
C14 C13 H13 127.1
N6 C14 C13 111.4(6)
N6 C14 C15 123.9(6)
C13 C14 C15 124.7(6)
C14 C15 H15A 109.5
C14 C15 H15B 109.5
H15A C15 H15B 109.5
C14 C15 H15C 109.5
H15A C15 H15C 109.5
H15B C15 H15C 109.5
C17 C16 H16A 109.5
C17 C16 H16B 109.5
H16A C16 H16B 109.5
C17 C16 H16C 109.5
H16A C16 H16C 109.5
H16B C16 H16C 109.5
N7 C17 C18 108.3(6)
N7 C17 C16 124.1(7)
C18 C17 C16 127.6(7)
C19 C18 C17 105.6(6)
C19 C18 H18 127.2
C17 C18 H18 127.2
N8 C19 C18 110.7(6)
N8 C19 C20 122.2(6)
C18 C19 C20 127.0(7)
C19 C20 H20A 109.5
C19 C20 H20B 109.5
H20A C20 H20B 109.5
C19 C20 H20C 109.5
H20A C20 H20C 109.5
H20B C20 H20C 109.5
C22 C21 H21A 109.5
C22 C21 H21B 109.5
H21A C21 H21B 109.5
C22 C21 H21C 109.5
H21A C21 H21C 109.5
H21B C21 H21C 109.5
N9 C22 C23 107.1(6)
N9 C22 C21 123.8(7)
C23 C22 C21 129.0(6)
C24 C23 C22 107.1(6)
C24 C23 H23 126.5
C22 C23 H23 126.5
N10 C24 C23 110.2(6)
N10 C24 C25 124.1(6)
C23 C24 C25 125.7(6)
C24 C25 H25A 109.5
C24 C25 H25B 109.5
H25A C25 H25B 109.5
C24 C25 H25C 109.5
H25A C25 H25C 109.5
H25B C25 H25C 109.5
C27 C26 H26A 109.5
C27 C26 H26B 109.5
H26A C26 H26B 109.5
C27 C26 H26C 109.5
H26A C26 H26C 109.5
H26B C26 H26C 109.5
C28 C27 N11 106.8(6)
C28 C27 C26 130.3(7)
N11 C27 C26 122.9(7)
C27 C28 C29 107.8(6)
C27 C28 H28 126.1
C29 C28 H28 126.1
N12 C29 C28 109.0(6)
N12 C29 C30 124.1(6)
C28 C29 C30 126.9(6)
C29 C30 H30A 109.5
C29 C30 H30B 109.5
H30A C30 H30B 109.5
C29 C30 H30C 109.5
H30A C30 H30C 109.5
H30B C30 H30C 109.5
N14 C31 N13 107.8(5)
N14 C31 Se1 128.1(5)
N13 C31 Se1 123.8(5)
N14 C31 U1 55.8(3)
N13 C31 U1 52.1(3)
Se1 C31 U1 172.8(3)
C33 C32 C37 117.5(7)
C33 C32 N13 119.7(7)
C37 C32 N13 122.6(7)
C32 C33 C34 121.4(8)
C32 C33 H33 119.3
C34 C33 H33 119.3
C35 C34 C33 119.9(8)
C35 C34 H34 120.0
C33 C34 H34 120.0
C34 C35 C36 119.6(7)
C34 C35 H35 120.2
C36 C35 H35 120.2
C36 C37 C32 121.1(8)
C36 C37 H37 119.4
C32 C37 H37 119.4
C35 C36 C37 120.4(7)
C35 C36 H36 119.8
C37 C36 H36 119.8
C39 C38 C43 119.1(6)
C39 C38 N14 118.3(6)
C43 C38 N14 122.5(6)
C38 C39 C40 121.1(7)
C38 C39 H39 119.5
C40 C39 H39 119.5
C41 C40 C39 120.0(7)
C41 C40 H40 120.0
C39 C40 H40 120.0
C45 C44 C49 119.9(8)
C45 C44 H44 120.1
C49 C44 H44 120.1
C42 C43 C38 119.2(7)
C42 C43 H43 120.4
C38 C43 H43 120.4
C41 C42 C43 121.3(7)
C41 C42 H42 119.4
C43 C42 H42 119.4
C42 C41 C40 119.3(7)
C42 C41 H41 120.3
C40 C41 H41 120.3
C46 C45 C44 120.3(8)
C46 C45 H45 119.9
C44 C45 H45 119.9
C45 C46 C47 120.4(8)
C45 C46 H46 119.8
C47 C46 H46 119.8
C48 C47 C46 119.5(8)
C48 C47 H47 120.3
C46 C47 H47 120.3
C47 C48 C49 121.0(8)
C47 C48 H48 119.5
C49 C48 H48 119.5
C48 C49 C44 119.0(8)
C48 C49 H49 120.5
C44 C49 H49 120.5
C51 C50 C55 119.7(8)
C51 C50 H50 120.1
C55 C50 H50 120.1
C50 C51 C52 120.2(8)
C50 C51 H51 119.9
C52 C51 H51 119.9
C53 C52 C51 119.3(8)
C53 C52 H52 120.3
C51 C52 H52 120.3
C54 C53 C52 121.3(9)
C54 C53 H53 119.4
C52 C53 H53 119.4
C53 C54 C55 119.5(8)
C53 C54 H54 120.3
C55 C54 H54 120.3
C50 C55 C54 120.0(8)
C50 C55 H55 120.0
C54 C55 H55 120.0
N1 B1 N5 109.3(6)
N1 B1 N3 110.4(5)
N5 B1 N3 110.2(6)
N1 B1 H1 109.0
N5 B1 H1 109.0
N3 B1 H1 109.0
N7 B2 N9 109.7(6)
N7 B2 N11 113.0(6)
N9 B2 N11 107.5(6)
N7 B2 H2 108.9
N9 B2 H2 108.9
N11 B2 H2 108.9

loop_
_geom_bond_atom_site_label_1
_geom_bond_atom_site_label_2
_geom_bond_distance
U1 N13 2.301(5)
U1 N14 2.392(6)
U1 N8 2.465(6)
U1 N4 2.468(6)
U1 N6 2.580(6)
U1 N10 2.631(6)
U1 N12 2.655(6)
U1 N2 2.673(6)
U1 C31 2.877(6)
Se1 C31 1.840(6)
N1 C2 1.345(9)
N1 N2 1.386(8)
N1 B1 1.529(9)
N2 C4 1.351(8)
N3 C7 1.360(9)
N3 N4 1.385(8)
N3 B1 1.565(9)
N4 C9 1.349(9)
N5 N6 1.379(8)
N5 C12 1.381(8)
N5 B1 1.542(9)
N6 C14 1.340(9)
N7 C17 1.358(9)
N7 N8 1.394(7)
N7 B2 1.543(9)
N8 C19 1.346(9)
N9 C22 1.365(9)
N9 N10 1.379(8)
N9 B2 1.547(10)
N10 C24 1.366(9)
N11 C27 1.367(9)
N11 N12 1.374(8)
N11 B2 1.553(10)
N12 C29 1.366(9)
N13 C31 1.385(9)
N13 C32 1.421(9)
N14 C31 1.368(9)
N14 C38 1.444(9)
C1 C2 1.496(9)
C1 H1A 0.9800
C1 H1B 0.9800
C1 H1C 0.9800
C2 C3 1.383(9)
C3 C4 1.390(9)
C3 H3 0.9500
C4 C5 1.490(9)
C5 H5A 0.9800
C5 H5B 0.9800
C5 H5C 0.9800
C6 C7 1.492(10)
C6 H6A 0.9800
C6 H6B 0.9800
C6 H6C 0.9800
C7 C8 1.369(10)
C8 C9 1.397(10)
C8 H8 0.9500
C9 C10 1.488(9)
C10 H10A 0.9800
C10 H10B 0.9800
C10 H10C 0.9800
C11 C12 1.480(10)
C11 H11A 0.9500
C11 H11B 0.9500
C12 C13 1.385(11)
C13 C14 1.387(10)
C13 H13 0.9500
C14 C15 1.492(10)
C15 H15A 0.9800
C15 H15B 0.9800
C15 H15C 0.9800
C16 C17 1.482(10)
C16 H16A 0.9800
C16 H16B 0.9800
C16 H16C 0.9800
C17 C18 1.391(10)
C18 C19 1.390(10)
C18 H18 0.9500
C19 C20 1.502(9)
C20 H20A 0.9800
C20 H20B 0.9800
C20 H20C 0.9800
C21 C22 1.486(9)
C21 H21A 0.9800
C21 H21B 0.9800
C21 H21C 0.9800
C22 C23 1.378(10)
C23 C24 1.373(9)
C23 H23 0.9500
C24 C25 1.484(9)
C25 H25A 0.9800
C25 H25B 0.9800
C25 H25C 0.9800
C26 C27 1.497(10)
C26 H26A 0.9800
C26 H26B 0.9800
C26 H26C 0.9800
C27 C28 1.366(10)
C28 C29 1.388(9)
C28 H28 0.9500
C29 C30 1.480(10)
C30 H30A 0.9800
C30 H30B 0.9800
C30 H30C 0.9800
C32 C33 1.391(10)
C32 C37 1.394(11)
C33 C34 1.406(10)
C33 H33 0.9500
C34 C35 1.367(12)
C34 H34 0.9500
C35 C36 1.388(13)
C35 H35 0.9500
C37 C36 1.391(11)
C37 H37 0.9500
C36 H36 0.9500
C38 C39 1.386(10)
C38 C43 1.408(10)
C39 C40 1.394(10)
C39 H39 0.9500
C40 C41 1.390(11)
C40 H40 0.9500
C44 C45 1.390(12)
C44 C49 1.391(11)
C44 H44 0.9500
C43 C42 1.398(10)
C43 H43 0.9500
C42 C41 1.384(11)
C42 H42 0.9500
C41 H41 0.9500
C45 C46 1.364(12)
C45 H45 0.9500
C46 C47 1.392(12)
C46 H46 0.9500
C47 C48 1.372(12)
C47 H47 0.9500
C48 C49 1.388(12)
C48 H48 0.9500
C49 H49 0.9500
C50 C51 1.376(12)
C50 C55 1.384(12)
C50 H50 0.9500
C51 C52 1.394(13)
C51 H51 0.9500
C52 C53 1.371(13)
C52 H52 0.9500
C53 C54 1.365(12)
C53 H53 0.9500
C54 C55 1.393(12)
C54 H54 0.9500
C55 H55 0.9500
B1 H1 1.0000
B2 H2 1.0000

loop_
_geom_torsion_atom_site_label_1
_geom_torsion_atom_site_label_2
_geom_torsion_atom_site_label_3
_geom_torsion_atom_site_label_4
_geom_torsion
C2 N1 N2 C4 -0.5(7)
B1 N1 N2 C4 172.6(6)
C2 N1 N2 U1 -177.1(4)
B1 N1 N2 U1 -4.0(8)
C7 N3 N4 C9 0.9(7)
B1 N3 N4 C9 -178.8(6)
C7 N3 N4 U1 -175.4(4)
B1 N3 N4 U1 4.9(8)
C12 N5 N6 C14 -1.4(7)
B1 N5 N6 C14 171.4(6)
C12 N5 N6 U1 155.1(4)
B1 N5 N6 U1 -32.1(8)
C17 N7 N8 C19 0.4(8)
B2 N7 N8 C19 -172.3(6)
C17 N7 N8 U1 -176.6(5)
B2 N7 N8 U1 10.8(8)
C22 N9 N10 C24 -1.2(7)
B2 N9 N10 C24 174.3(6)
C22 N9 N10 U1 -179.2(4)
B2 N9 N10 U1 -3.6(8)
C27 N11 N12 C29 0.4(7)
B2 N11 N12 C29 164.7(6)
C27 N11 N12 U1 160.0(4)
B2 N11 N12 U1 -35.7(7)
N2 N1 C2 C3 0.7(7)
B1 N1 C2 C3 -172.3(6)
N2 N1 C2 C1 -178.5(6)
B1 N1 C2 C1 8.6(10)
N1 C2 C3 C4 -0.6(7)
C1 C2 C3 C4 178.5(7)
N1 N2 C4 C3 0.1(7)
U1 N2 C4 C3 175.7(5)
N1 N2 C4 C5 -179.4(6)
U1 N2 C4 C5 -3.9(11)
C2 C3 C4 N2 0.3(8)
C2 C3 C4 C5 179.8(6)
N4 N3 C7 C8 -0.6(7)
B1 N3 C7 C8 179.1(6)
N4 N3 C7 C6 179.8(6)
B1 N3 C7 C6 -0.5(11)
N3 C7 C8 C9 0.0(8)
C6 C7 C8 C9 179.6(7)
N3 N4 C9 C8 -0.9(7)
U1 N4 C9 C8 175.1(4)
N3 N4 C9 C10 176.6(6)
U1 N4 C9 C10 -7.4(10)
C7 C8 C9 N4 0.6(8)
C7 C8 C9 C10 -176.7(7)
N6 N5 C12 C13 0.7(8)
B1 N5 C12 C13 -172.2(6)
N6 N5 C12 C11 -176.7(7)
B1 N5 C12 C11 10.3(11)
N5 C12 C13 C14 0.2(8)
C11 C12 C13 C14 177.4(8)
N5 N6 C14 C13 1.6(8)
U1 N6 C14 C13 -148.0(5)
N5 N6 C14 C15 -176.9(6)
U1 N6 C14 C15 33.5(10)
C12 C13 C14 N6 -1.1(9)
C12 C13 C14 C15 177.3(7)
N8 N7 C17 C18 -0.2(8)
B2 N7 C17 C18 172.1(7)
N8 N7 C17 C16 -179.6(7)
B2 N7 C17 C16 -7.3(12)
N7 C17 C18 C19 0.0(9)
C16 C17 C18 C19 179.3(8)
N7 N8 C19 C18 -0.4(8)
U1 N8 C19 C18 176.0(5)
N7 N8 C19 C20 177.3(7)
U1 N8 C19 C20 -6.3(11)
C17 C18 C19 N8 0.3(9)
C17 C18 C19 C20 -177.3(8)
N10 N9 C22 C23 1.5(8)
B2 N9 C22 C23 -174.1(6)
N10 N9 C22 C21 -176.3(6)
B2 N9 C22 C21 8.2(10)
N9 C22 C23 C24 -1.1(8)
C21 C22 C23 C24 176.5(7)
N9 N10 C24 C23 0.6(7)
U1 N10 C24 C23 177.9(5)
N9 N10 C24 C25 -177.3(6)
U1 N10 C24 C25 0.0(11)
C22 C23 C24 N10 0.3(8)
C22 C23 C24 C25 178.1(7)
N12 N11 C27 C28 -0.5(8)
B2 N11 C27 C28 -164.5(6)
N12 N11 C27 C26 -177.8(6)
B2 N11 C27 C26 18.1(11)
N11 C27 C28 C29 0.3(8)
C26 C27 C28 C29 177.4(7)
N11 N12 C29 C28 -0.2(7)
U1 N12 C29 C28 -152.0(5)
N11 N12 C29 C30 179.3(6)
U1 N12 C29 C30 27.5(11)
C27 C28 C29 N12 -0.1(8)
C27 C28 C29 C30 -179.6(7)
C38 N14 C31 N13 -172.6(5)
U1 N14 C31 N13 -1.4(5)
C38 N14 C31 Se1 1.2(9)
U1 N14 C31 Se1 172.4(4)
C38 N14 C31 U1 -171.3(6)
C32 N13 C31 N14 -162.1(6)
U1 N13 C31 N14 1.4(5)
C32 N13 C31 Se1 23.8(8)
U1 N13 C31 Se1 -172.7(4)
C32 N13 C31 U1 -163.5(7)
C31 N13 C32 C33 -137.2(7)
U1 N13 C32 C33 67.0(9)
C31 N13 C32 C37 48.3(10)
U1 N13 C32 C37 -107.5(8)
C37 C32 C33 C34 1.0(11)
N13 C32 C33 C34 -173.7(7)
C32 C33 C34 C35 -0.1(12)
C33 C34 C35 C36 -0.8(12)
C33 C32 C37 C36 -1.0(11)
N13 C32 C37 C36 173.5(7)
C34 C35 C36 C37 0.8(12)
C32 C37 C36 C35 0.1(12)
C31 N14 C38 C39 129.4(7)
U1 N14 C38 C39 -36.5(10)
C31 N14 C38 C43 -54.7(9)
U1 N14 C38 C43 139.4(6)
C43 C38 C39 C40 0.3(10)
N14 C38 C39 C40 176.3(6)
C38 C39 C40 C41 -1.1(11)
C39 C38 C43 C42 0.9(10)
N14 C38 C43 C42 -174.9(6)
C38 C43 C42 C41 -1.3(11)
C43 C42 C41 C40 0.5(12)
C39 C40 C41 C42 0.7(11)
C49 C44 C45 C46 0.5(11)
C44 C45 C46 C47 -0.5(12)
C45 C46 C47 C48 0.4(13)
C46 C47 C48 C49 -0.2(13)
C47 C48 C49 C44 0.1(13)
C45 C44 C49 C48 -0.2(12)
C55 C50 C51 C52 -1.3(12)
C50 C51 C52 C53 0.8(12)
C51 C52 C53 C54 0.1(12)
C52 C53 C54 C55 -0.6(12)
C51 C50 C55 C54 0.9(12)
C53 C54 C55 C50 0.0(12)
C2 N1 B1 N5 -125.5(7)
N2 N1 B1 N5 62.5(8)
C2 N1 B1 N3 113.2(7)
N2 N1 B1 N3 -58.9(8)
N6 N5 B1 N1 -41.5(9)
C12 N5 B1 N1 130.3(7)
N6 N5 B1 N3 80.0(8)
C12 N5 B1 N3 -108.2(7)
C7 N3 B1 N1 -118.8(7)
N4 N3 B1 N1 60.9(8)
C7 N3 B1 N5 120.3(7)
N4 N3 B1 N5 -60.0(7)
C17 N7 B2 N9 -115.7(8)
N8 N7 B2 N9 55.6(8)
C17 N7 B2 N11 124.4(7)
N8 N7 B2 N11 -64.3(9)
C22 N9 B2 N7 117.1(7)
N10 N9 B2 N7 -57.8(8)
C22 N9 B2 N11 -119.7(7)
N10 N9 B2 N11 65.4(8)
C27 N11 B2 N7 -116.1(7)
N12 N11 B2 N7 81.8(8)
C27 N11 B2 N9 122.7(7)
N12 N11 B2 N9 -39.4(8)
